data_2005794
loop_
_publ_author_name
'Shan, B.-Z.'
'You, X.-Z.'
'Fun, H.-K.'
'Sivakumar, K.'

_publ_section_title
;
 [1,8-Bis(2-hydroxyethyl)-1,3,6,8,10,13-hexaazacyclotetradecane]nickel(II)
 Bis(maleonitriledithiolato)nickelate(II)
;
_journal_issue 12
_journal_name_full 'Acta Crystallographica Section C'
_journal_page_first 3035
_journal_page_last 3037
_journal_paper_doi 10.1107/S0108270196009389
_journal_volume 52
_journal_year 1996
_chemical_formula_iupac '[Ni (C12 H30 N6 O2)] [Ni (C4 N2 S2)2]'
_chemical_formula_moiety '[C12 H30 N6 Ni1 O2][C8 N4 Ni1 S4]'
_chemical_formula_sum 'C20 H30 N10 Ni2 O2 S4'
_chemical_formula_weight 688.20
_chemical_name_systematic
;
(1.8-bis(2-hydroxyethyl)-1,3,6,8,10,13-hexaazacyclotetradecane)
nickel(II)Bis(maleonitriledithiolate)nickelate(II)
;
_space_group_IT_number 15
_symmetry_cell_setting monoclinic
_symmetry_space_group_name_Hall '-C 2yc'
_symmetry_space_group_name_H-M 'C 1 2/c 1'
_audit_creation_method SHELXL
_cell_angle_alpha 90.00
_cell_angle_beta 93.64(1)
_cell_angle_gamma 90.00
_cell_formula_units_Z 4
_cell_length_a 15.181(2)
_cell_length_b 9.911(1)
_cell_length_c 19.114(4)
_cell_measurement_reflns_used 49
_cell_measurement_temperature 293(2)
_cell_measurement_theta_max 12.5
_cell_measurement_theta_min 5
_cell_volume 2870.1(8)
_computing_cell_refinement XSCANS
_computing_data_collection 'XSCANS (Siemens, 1994)'
_computing_data_reduction XSCANS
_computing_molecular_graphics 'SHELXTL/PC. Molecular graphics: PARST (Nardelli, 1983)'
_computing_publication_material SHELXL93
_computing_structure_refinement 'SHELXL93 (Sheldrick, 1993)'
_computing_structure_solution 'SHELXTL/PC (Sheldrick, 1990)'
_diffrn_ambient_temperature 293(2)
_diffrn_measurement_device 'Siemens P4 diffractometer'
_diffrn_measurement_method '\q/2\q scans'
_diffrn_radiation_monochromator graphite
_diffrn_radiation_source 'fine-focus sealed tube'
_diffrn_radiation_type MoK\a
_diffrn_radiation_wavelength 0.71073
_diffrn_reflns_av_R_equivalents 0.0283
_diffrn_reflns_av_sigmaI/netI 0.0315
_diffrn_reflns_limit_h_max 19
_diffrn_reflns_limit_h_min -1
_diffrn_reflns_limit_k_max 12
_diffrn_reflns_limit_k_min -1
_diffrn_reflns_limit_l_max 24
_diffrn_reflns_limit_l_min -24
_diffrn_reflns_number 4076
_diffrn_reflns_theta_max 27.50
_diffrn_reflns_theta_min 2.14
_diffrn_standards_decay_% <2
_diffrn_standards_interval_count 97
_diffrn_standards_number 3
_exptl_absorpt_coefficient_mu 1.641
_exptl_absorpt_correction_T_max 0.911
_exptl_absorpt_correction_T_min 0.764
_exptl_absorpt_correction_type 'empirical, \y scans (XSCANS; Siemens, 1994)'
_exptl_crystal_colour 'Dark red'
_exptl_crystal_density_diffrn 1.593
_exptl_crystal_density_meas ?
_exptl_crystal_description Rectangular
_exptl_crystal_F_000 1424
_exptl_crystal_size_max 0.60
_exptl_crystal_size_mid 0.52
_exptl_crystal_size_min 0.44
_refine_diff_density_max 0.34
_refine_diff_density_min -0.33
_refine_ls_extinction_method none
_refine_ls_goodness_of_fit_all 1.059
_refine_ls_goodness_of_fit_obs 1.084
_refine_ls_hydrogen_treatment refall
_refine_ls_matrix_type full
_refine_ls_number_parameters 235
_refine_ls_number_reflns 3284
_refine_ls_number_restraints 0
_refine_ls_restrained_S_all 1.059
_refine_ls_restrained_S_obs 1.084
_refine_ls_R_factor_all 0.0395
_refine_ls_R_factor_obs 0.0330
_refine_ls_shift/esd_max -0.001
_refine_ls_shift/esd_mean 0.000
_refine_ls_structure_factor_coef Fsqd
_refine_ls_weighting_details 'w = 1/[\s^2^(Fo^2^)+(0.0607P)^2^+0.8743P] where P=(Fo^2^+2Fc^2^)/3'
_refine_ls_weighting_scheme calc
_refine_ls_wR_factor_all 0.0993
_refine_ls_wR_factor_obs 0.0932
_reflns_number_observed 2793
_reflns_number_total 3284
_reflns_observed_criterion >2sigma(I)
_cod_data_source_file mu1259.cif
_cod_data_source_block asbz11
_cod_depositor_comments
;
The following automatic conversions were performed:
'_symmetry_cell_setting' value 'Monoclinic' changed to 'monoclinic'
according to '/home/saulius/struct/CIF-dictionaries/cif_core.dic'
dictionary named 'cif_core.dic' version 2.4.1 from 2010-06-29.

Automatic conversion script
Id: cif_fix_enum 1527 2010-12-29 10:47:43Z saulius 

The following automatic conversions were performed:

'_symmetry_cell_setting' value 'Monoclinic' changed to 'monoclinic'
according to /home/saulius/struct/CIF-dictionaries/cif_core.dic
dictionary named 'cif_core.dic' version 2.4.1 from
2010-06-29.

'_geom_bond_publ_flag' value 'Yes' changed to 'yes'
according to /home/saulius/struct/CIF-dictionaries/cif_core.dic
dictionary named 'cif_core.dic' version 2.4.1 from 2010-06-29 (21
time).

'_geom_angle_publ_flag' value 'Yes' changed to 'yes'
according to /home/saulius/struct/CIF-dictionaries/cif_core.dic
dictionary named 'cif_core.dic' version 2.4.1 from 2010-06-29 (8
times).

Automatic conversion script
Id: cif_fix_values 1715 2011-07-08 13:25:40Z adriana 

The following automatic conversions were performed:

'_exptl_crystal_density_meas' value 'not measured' was changed to '?'
- the value is perceived as not measured.

Automatic conversion script
Id: cif_fix_values 3008 2015-01-20 13:52:24Z robertas 

The following automatic conversions were performed:

'_refine_ls_weighting_scheme' value 'calc w =
1/[\s^2^(Fo^2^)+(0.0607P)^2^+0.8743P] where P=(Fo^2^+2Fc^2^)/3' was
changed to 'calc'. New tag '_refine_ls_weighting_details' was
created. The value of the new tag was set to 'w =
1/[\s^2^(Fo^2^)+(0.0607P)^2^+0.8743P] where P=(Fo^2^+2Fc^2^)/3'.

Automatic conversion script
Id: cif_fix_values 3143 2015-03-26 13:38:13Z robertas 
;
_cod_original_sg_symbol_H-M C2/c
_cod_database_code 2005794

loop_
_symmetry_equiv_pos_as_xyz
'x, y, z'
'-x, y, -z+1/2'
'x+1/2, y+1/2, z'
'-x+1/2, y+1/2, -z+1/2'
'-x, -y, -z'
'x, -y, z-1/2'
'-x+1/2, -y+1/2, -z'
'x+1/2, -y+1/2, z-1/2'

loop_
_atom_site_aniso_label
_atom_site_aniso_U_11
_atom_site_aniso_U_22
_atom_site_aniso_U_33
_atom_site_aniso_U_12
_atom_site_aniso_U_13
_atom_site_aniso_U_23
Ni1 0.0346(2) 0.0310(2) 0.0336(2) 0.0037(2) 0.0068(2) -0.00222(15)
Ni2 0.0298(2) 0.0337(2) 0.0336(2) 0.00611(15) 0.00832(14) 0.0087(2)
S1 0.0615(4) 0.0343(3) 0.0450(3) 0.0054(3) 0.0175(3) 0.0020(2)
S2 0.0503(3) 0.0327(3) 0.0421(3) 0.0013(2) 0.0148(2) -0.0047(2)
O1 0.0442(11) 0.0546(12) 0.0816(15) 0.0130(9) 0.0002(10) -0.0122(11)
N1 0.075(2) 0.090(2) 0.0468(13) -0.007(2) 0.0096(12) 0.0132(14)
N2 0.124(3) 0.076(2) 0.069(2) -0.013(2) 0.047(2) -0.031(2)
N3 0.0309(10) 0.0383(10) 0.0395(10) 0.0060(8) 0.0077(8) 0.0094(8)
N4 0.0406(10) 0.0387(10) 0.0391(10) 0.0084(8) 0.0090(8) 0.0018(8)
N5 0.0355(10) 0.0388(10) 0.0377(10) 0.0063(8) 0.0097(8) 0.0093(8)
C1 0.0363(11) 0.0476(13) 0.0345(11) 0.0006(10) 0.0058(9) -0.0014(10)
C2 0.0475(13) 0.058(2) 0.0399(12) -0.0019(12) 0.0046(10) -0.0003(12)
C3 0.0373(11) 0.0449(13) 0.0372(11) -0.0008(10) 0.0084(9) -0.0067(10)
C4 0.064(2) 0.052(2) 0.0496(14) -0.0094(13) 0.0213(13) -0.0110(12)
C5 0.0490(13) 0.0461(14) 0.0387(12) 0.0110(11) 0.0063(10) 0.0036(10)
C6 0.067(2) 0.051(2) 0.0404(12) 0.0199(14) 0.0201(12) 0.0200(12)
C7 0.058(2) 0.0408(13) 0.0511(14) 0.0107(12) 0.0223(13) 0.0195(12)
C8 0.0447(13) 0.0358(12) 0.0503(13) 0.0037(10) 0.0105(11) 0.0054(11)
C9 0.0517(14) 0.0403(13) 0.0499(14) 0.0062(11) 0.0064(11) -0.0074(11)
C10 0.0511(14) 0.0492(15) 0.0496(13) 0.0140(12) 0.0120(11) 0.0036(12)

loop_
_atom_site_label
_atom_site_occupancy
_atom_site_fract_x
_atom_site_fract_y
_atom_site_fract_z
_atom_site_U_iso_or_equiv
_atom_site_thermal_displace_type
_atom_site_calc_flag
_atom_site_refinement_flags
_atom_site_type_symbol
Ni1 1 0 0.5000 0.5000 0.0330(1) Uani d S Ni
Ni2 1 0.2500 0.7500 0.5000 0.0321(1) Uani d S Ni
S1 1 -0.05061(5) 0.37688(6) 0.58230(3) 0.0463(2) Uani d . S
S2 1 -0.03251(4) 0.68526(6) 0.55338(3) 0.0412(2) Uani d . S
O1 1 -0.03472(14) 1.0265(2) 0.59016(14) 0.0603(6) Uani d . O
N1 1 -0.1240(2) 0.4007(4) 0.76208(13) 0.0703(8) Uani d . N
N2 1 -0.1153(3) 0.8070(4) 0.7199(2) 0.0881(11) Uani d . N
N3 1 0.20973(13) 0.9272(2) 0.47100(10) 0.0360(4) Uani d . N
N4 1 0.14825(13) 0.9895(2) 0.57807(10) 0.0392(4) Uani d . N
N5 1 0.19005(14) 0.7568(2) 0.58535(10) 0.0370(4) Uani d . N
C1 1 -0.0737(2) 0.4946(3) 0.64587(12) 0.0393(5) Uani d . C
C2 1 -0.1018(2) 0.4429(3) 0.71123(13) 0.0484(6) Uani d . C
C3 1 -0.0674(2) 0.6276(3) 0.63334(12) 0.0395(5) Uani d . C
C4 1 -0.0935(2) 0.7272(3) 0.6827(2) 0.0543(7) Uani d . C
C5 1 0.1898(2) 0.8875(3) 0.62266(13) 0.0445(6) Uani d . C
C6 1 0.2252(2) 0.6479(3) 0.63307(14) 0.0519(7) Uani d . C
C7 1 0.2385(2) 0.5268(3) 0.5882(2) 0.0490(6) Uani d . C
C8 1 0.2052(2) 1.0334(3) 0.52451(14) 0.0433(5) Uani d . C
C9 1 0.1138(2) 1.1020(3) 0.61911(15) 0.0472(6) Uani d . C
C10 1 0.0261(2) 1.0637(3) 0.64625(15) 0.0496(6) Uani d . C
H1O 1 -0.0096(26) 0.9691(41) 0.5727(20) 0.076(13) Uiso d . H
H3N 1 0.1619(20) 0.9154(33) 0.4576(14) 0.046(8) Uiso d . H
H5N 1 0.1407(24) 0.7385(34) 0.5752(18) 0.063(10) Uiso d . H
H5A 1 0.1582(23) 0.8787(38) 0.6638(18) 0.075(11) Uiso d . H
H5B 1 0.2572(21) 0.9105(34) 0.6418(16) 0.058(8) Uiso d . H
H6A 1 0.1867(24) 0.6297(40) 0.6683(19) 0.081(11) Uiso d . H
H6B 1 0.2820(22) 0.6804(37) 0.6574(17) 0.062(9) Uiso d . H
H7A 1 0.2705(19) 0.4574(32) 0.6140(15) 0.048(8) Uiso d . H
H7B 1 0.1871(21) 0.4902(31) 0.5687(16) 0.048(8) Uiso d . H
H8A 1 0.2660(19) 1.0466(31) 0.5400(14) 0.043(7) Uiso d . H
H8B 1 0.1784(20) 1.1084(33) 0.4984(16) 0.056(9) Uiso d . H
H9A 1 0.1025(21) 1.1698(36) 0.5879(17) 0.060(9) Uiso d . H
H9B 1 0.1577(23) 1.1344(40) 0.6613(19) 0.078(11) Uiso d . H
H10A 1 0.0319(19) 0.9899(29) 0.6768(15) 0.049(8) Uiso d . H
H10B 1 0.0008(18) 1.1432(32) 0.6693(15) 0.048(8) Uiso d . H

loop_
_atom_type_symbol
_atom_type_description
_atom_type_scat_dispersion_real
_atom_type_scat_dispersion_imag
_atom_type_scat_source
C C 0.0033 0.0016 'International Tables Vol C Tables 4.2.6.8 and 6.1.1.4'
H H 0.0000 0.0000 'International Tables Vol C Tables 4.2.6.8 and 6.1.1.4'
N N 0.0061 0.0033 'International Tables Vol C Tables 4.2.6.8 and 6.1.1.4'
O O 0.0106 0.0060 'International Tables Vol C Tables 4.2.6.8 and 6.1.1.4'
S S 0.1246 0.1234 'International Tables Vol C Tables 4.2.6.8 and 6.1.1.4'
Ni Ni 0.3393 1.1124 'International Tables Vol C Tables 4.2.6.8 and 6.1.1.4'

loop_
_geom_angle_atom_site_label_1
_geom_angle_atom_site_label_2
_geom_angle_atom_site_label_3
_geom_angle_site_symmetry_1
_geom_angle_site_symmetry_3
_geom_angle
_geom_angle_publ_flag
S1 Ni1 S1 5_566 . 180.0 ?
S1 Ni1 S2 5_566 . 88.09(2) no
S1 Ni1 S2 . . 91.91(2) yes
S1 Ni1 S2 5_566 5_566 91.91(2) ?
S1 Ni1 S2 . 5_566 88.09(2) ?
S2 Ni1 S2 . 5_566 180.0 ?
N5 Ni2 N5 . 7_566 180.0 ?
N5 Ni2 N3 . . 93.07(8) yes
N5 Ni2 N3 7_566 . 86.93(8) no
N5 Ni2 N3 . 7_566 86.93(8) ?
N5 Ni2 N3 7_566 7_566 93.07(8) ?
N3 Ni2 N3 . 7_566 180.0 ?
C1 S1 Ni1 . . 103.08(9) yes
C3 S2 Ni1 . . 103.00(9) yes
C8 N3 C7 . 7_566 111.0(2) ?
C8 N3 Ni2 . . 118.6(2) yes
C7 N3 Ni2 7_566 . 108.92(15) yes
C5 N4 C8 . . 111.7(2) ?
C5 N4 C9 . . 111.8(2) ?
C8 N4 C9 . . 113.4(2) ?
C5 N5 C6 . . 110.5(2) ?
C5 N5 Ni2 . . 117.2(2) yes
C6 N5 Ni2 . . 108.92(15) yes
C3 C1 C2 . . 122.1(2) ?
C3 C1 S1 . . 120.9(2) ?
C2 C1 S1 . . 116.9(2) ?
N1 C2 C1 . . 179.0(4) ?
C1 C3 C4 . . 122.0(2) ?
C1 C3 S2 . . 120.4(2) ?
C4 C3 S2 . . 117.5(2) ?
N2 C4 C3 . . 178.0(4) ?
N4 C5 N5 . . 110.1(2) ?
N5 C6 C7 . . 106.6(2) ?
N3 C7 C6 7_566 . 106.7(2) ?
N4 C8 N3 . . 109.4(2) ?
N4 C9 C10 . . 110.1(2) ?
O1 C10 C9 . . 110.6(2) ?

loop_
_geom_bond_atom_site_label_1
_geom_bond_atom_site_label_2
_geom_bond_site_symmetry_2
_geom_bond_distance
_geom_bond_publ_flag
Ni1 S1 5_566 2.1697(7) ?
Ni1 S1 . 2.1697(7) yes
Ni1 S2 . 2.1725(6) yes
Ni1 S2 5_566 2.1725(6) ?
Ni2 N5 . 1.919(2) yes
Ni2 N5 7_566 1.919(2) ?
Ni2 N3 . 1.929(2) yes
Ni2 N3 7_566 1.929(2) ?
S1 C1 . 1.736(2) yes
S2 C3 . 1.746(2) yes
O1 C10 . 1.419(4) yes
N1 C2 . 1.129(4) yes
N2 C4 . 1.128(4) yes
N3 C8 . 1.472(3) yes
N3 C7 7_566 1.490(3) yes
N4 C5 . 1.442(3) yes
N4 C8 . 1.448(3) yes
N4 C9 . 1.477(3) yes
N5 C5 . 1.479(3) yes
N5 C6 . 1.490(3) yes
C1 C3 . 1.344(4) yes
C1 C2 . 1.439(3) yes
C3 C4 . 1.438(4) yes
C6 C7 . 1.497(4) yes
C7 N3 7_566 1.490(3) ?
C9 C10 . 1.508(4) yes

loop_
_geom_torsion_atom_site_label_1
_geom_torsion_atom_site_label_2
_geom_torsion_atom_site_label_3
_geom_torsion_atom_site_label_4
_geom_torsion_site_symmetry_1
_geom_torsion_site_symmetry_4
_geom_torsion
S1 Ni1 S1 C1 5_566 . -14.E1(10)
S2 Ni1 S1 C1 . . -7.10(9)
S2 Ni1 S1 C1 5_566 . 172.90(9)
S1 Ni1 S2 C3 5_566 . -173.64(8)
S1 Ni1 S2 C3 . . 6.36(8)
S2 Ni1 S2 C3 5_566 . 6.E1(8)
N5 Ni2 N3 C8 . . 38.4(2)
N5 Ni2 N3 C8 7_566 . -141.6(2)
N3 Ni2 N3 C8 7_566 . 12.E1(10)
N5 Ni2 N3 C7 . 7_566 166.7(2)
N5 Ni2 N3 C7 7_566 7_566 -13.3(2)
N3 Ni2 N3 C7 7_566 7_566 -12.E1(10)
N5 Ni2 N5 C5 7_566 . -13.E1(10)
N3 Ni2 N5 C5 . . -38.7(2)
N3 Ni2 N5 C5 7_566 . 141.3(2)
N5 Ni2 N5 C6 7_566 . 10.E1(10)
N3 Ni2 N5 C6 . . -165.0(2)
N3 Ni2 N5 C6 7_566 . 15.0(2)
Ni1 S1 C1 C3 . . 6.8(2)
Ni1 S1 C1 C2 . . -174.7(2)
C3 C1 C2 N1 . . 164.(17)
S1 C1 C2 N1 . . -14.(17)
C2 C1 C3 C4 . . -3.9(4)
S1 C1 C3 C4 . . 174.5(2)
C2 C1 C3 S2 . . 179.6(2)
S1 C1 C3 S2 . . -1.9(3)
Ni1 S2 C3 C1 . . -4.1(2)
Ni1 S2 C3 C4 . . 179.3(2)
C1 C3 C4 N2 . . -129.(10)
S2 C3 C4 N2 . . 48.(10)
C8 N4 C5 N5 . . -75.0(3)
C9 N4 C5 N5 . . 156.7(2)
C6 N5 C5 N4 . . -174.8(2)
Ni2 N5 C5 N4 . . 59.7(3)
C5 N5 C6 C7 . . -169.9(2)
Ni2 N5 C6 C7 . . -39.8(3)
N5 C6 C7 N3 . 7_566 50.6(3)
C5 N4 C8 N3 . . 73.3(3)
C9 N4 C8 N3 . . -159.3(2)
C7 N3 C8 N4 7_566 . 175.1(2)
Ni2 N3 C8 N4 . . -57.6(2)
C5 N4 C9 C10 . . -80.5(3)
C8 N4 C9 C10 . . 152.2(2)
N4 C9 C10 O1 . . -56.7(3)
